data_7711207
loop_
_publ_author_name
'Ju, Huiyeong'
'Hiraoka, Takao'
'Horita, Hiroki'
'Lee, Eunji'
'Ikeda, Mari'
'Kuwahara, Shunsuke'
'Habata, Yoichi'

_publ_section_title
;
 Argentivorous molecules with chromophores: dependence of fluorescence
 intensity on the distance between donor and acceptor
;
_journal_name_full 'Dalton Transactions'
_journal_paper_doi 10.1039/D2DT01581A
_journal_year 2022
_chemical_formula_moiety 'C68 H68 Ag N4 O2, C F3 O3 S, C2 H4 Cl2'
_chemical_formula_sum 'C71 H72 Ag Cl2 F3 N4 O5 S'
_chemical_formula_weight 1329.15
_space_group_crystal_system orthorhombic
_space_group_IT_number 33
_space_group_name_Hall 'P 2c -2n'
_space_group_name_H-M_alt 'P n a 21'
_atom_sites_solution_hydrogens geom
_audit_creation_method SHELXL-2014/7
_audit_update_record
;
2022-03-30 deposited with the CCDC.	2022-09-08 downloaded from the CCDC.
;
_cell_angle_alpha 90
_cell_angle_beta 90
_cell_angle_gamma 90
_cell_formula_units_Z 4
_cell_length_a 19.4648(13)
_cell_length_b 21.0751(14)
_cell_length_c 14.7014(10)
_cell_measurement_reflns_used 9955
_cell_measurement_temperature 90(2)
_cell_measurement_theta_max 28.34
_cell_measurement_theta_min 2.20
_cell_volume 6030.8(7)
_computing_cell_refinement 'Bruker SAINT'
_computing_data_collection 'Bruker APEX2'
_computing_data_reduction 'Bruker SAINT'
_computing_molecular_graphics 'Bruker SHELXTL'
_computing_publication_material 'Bruker SHELXTL'
_computing_structure_refinement 'SHELXL-2014/7 (Sheldrick, 2014)'
_computing_structure_solution 'SHELXS-97 (Sheldrick 2008)'
_diffrn_ambient_temperature 90(2)
_diffrn_measured_fraction_theta_full 0.999
_diffrn_measured_fraction_theta_max 1.000
_diffrn_measurement_device_type 'Bruker APEX-II CCD'
_diffrn_measurement_method '\f and \w scans'
_diffrn_radiation_type MoK\a
_diffrn_radiation_wavelength 0.71073
_diffrn_reflns_av_R_equivalents 0.0278
_diffrn_reflns_av_unetI/netI 0.0329
_diffrn_reflns_Laue_measured_fraction_full 0.999
_diffrn_reflns_Laue_measured_fraction_max 1.000
_diffrn_reflns_limit_h_max 18
_diffrn_reflns_limit_h_min -24
_diffrn_reflns_limit_k_max 25
_diffrn_reflns_limit_k_min -25
_diffrn_reflns_limit_l_max 18
_diffrn_reflns_limit_l_min -17
_diffrn_reflns_number 37170
_diffrn_reflns_point_group_measured_fraction_full 0.952
_diffrn_reflns_point_group_measured_fraction_max 0.945
_diffrn_reflns_theta_full 25.242
_diffrn_reflns_theta_max 25.999
_diffrn_reflns_theta_min 1.987
_exptl_absorpt_coefficient_mu 0.524
_exptl_absorpt_correction_T_max 0.7457
_exptl_absorpt_correction_T_min 0.7116
_exptl_absorpt_correction_type multi-scan
_exptl_absorpt_process_details SADABS
_exptl_crystal_density_diffrn 1.464
_exptl_crystal_description block
_exptl_crystal_F_000 2760
_exptl_crystal_size_max 0.513
_exptl_crystal_size_mid 0.305
_exptl_crystal_size_min 0.301
_refine_diff_density_max 0.632
_refine_diff_density_min -0.365
_refine_diff_density_rms 0.060
_refine_ls_abs_structure_details
; 
 Flack x determined using 4601 quotients [(I+)-(I-)]/[(I+)+(I-)] 
 (Parsons, Flack and Wagner, Acta Cryst. B69 (2013) 249-259). 
;
_refine_ls_abs_structure_Flack -0.031(7)
_refine_ls_extinction_method none
_refine_ls_goodness_of_fit_ref 1.010
_refine_ls_hydrogen_treatment constr
_refine_ls_matrix_type full
_refine_ls_number_parameters 784
_refine_ls_number_reflns 11194
_refine_ls_number_restraints 1
_refine_ls_restrained_S_all 1.010
_refine_ls_R_factor_all 0.0296
_refine_ls_R_factor_gt 0.0281
_refine_ls_shift/su_max 0.001
_refine_ls_shift/su_mean 0.000
_refine_ls_structure_factor_coef Fsqd
_refine_ls_weighting_details 'w=1/[\s^2^(Fo^2^)+(0.0468P)^2^+1.2831P] where P=(Fo^2^+2Fc^2^)/3'
_refine_ls_weighting_scheme calc
_refine_ls_wR_factor_gt 0.0713
_refine_ls_wR_factor_ref 0.0724
_reflns_Friedel_coverage 0.817
_reflns_Friedel_fraction_full 0.899
_reflns_Friedel_fraction_max 0.887
_reflns_number_gt 10727
_reflns_number_total 11194
_reflns_threshold_expression 'I > 2\s(I)'
_cod_data_source_file d2dt01581a5.cif
_cod_data_source_block L3AgOTf
_cod_database_code 7711207
_shelx_shelxl_version_number 2014/7
_shelx_space_group_comment
; 
The symmetry employed for this shelxl refinement is uniquely defined 
by the following loop, which should always be used as a source of 
symmetry information in preference to the above space-group names. 
They are only intended as comments. 
;
_shelx_estimated_absorpt_t_min 0.775
_shelx_estimated_absorpt_t_max 0.858

loop_
_space_group_symop_operation_xyz
'x, y, z'
'-x, -y, z+1/2'
'x+1/2, -y+1/2, z'
'-x+1/2, y+1/2, z+1/2'

loop_
_atom_site_label
_atom_site_type_symbol
_atom_site_fract_x
_atom_site_fract_y
_atom_site_fract_z
_atom_site_U_iso_or_equiv
_atom_site_adp_type
_atom_site_occupancy
_atom_site_site_symmetry_order
_atom_site_calc_flag
_atom_site_refinement_flags_posn
_atom_site_refinement_flags_adp
_atom_site_refinement_flags_occupancy
_atom_site_disorder_assembly
_atom_site_disorder_group
Ag1 Ag 0.80001(2) -0.28142(2) 0.75809(2) 0.01444(7) Uani 1 1 d . . . . .
S1 S 1.01725(5) 0.25107(5) 0.81839(7) 0.0296(2) Uani 1 1 d . . . . .
F1 F 0.93864(15) 0.28652(13) 0.9537(2) 0.0484(7) Uani 1 1 d . . . . .
F2 F 0.96104(15) 0.18711(14) 0.95128(19) 0.0523(7) Uani 1 1 d . . . . .
F3 F 0.88856(13) 0.22618(14) 0.8574(2) 0.0479(7) Uani 1 1 d . . . . .
O1 O 0.69024(12) -0.15874(12) 1.08862(18) 0.0217(5) Uani 1 1 d . . . . .
O2 O 0.95255(11) -0.02760(11) 0.83429(16) 0.0189(5) Uani 1 1 d . . . . .
O3 O 0.99387(16) 0.30507(15) 0.7681(2) 0.0440(7) Uani 1 1 d . . . . .
O4 O 1.07475(16) 0.26347(18) 0.8758(2) 0.0424(7) Uani 1 1 d . . . . .
O5 O 1.02078(15) 0.19283(15) 0.7684(2) 0.0425(7) Uani 1 1 d . . . . .
N1 N 0.76209(14) -0.38622(13) 0.8148(2) 0.0161(6) Uani 1 1 d . . . . .
N2 N 0.90496(12) -0.34919(11) 0.7507(2) 0.0143(5) Uani 1 1 d . . . . .
N3 N 0.83841(14) -0.26592(13) 0.60477(19) 0.0156(6) Uani 1 1 d . . . . .
N4 N 0.69510(13) -0.30413(14) 0.6683(2) 0.0166(6) Uani 1 1 d . . . . .
C1 C 0.81386(17) -0.43176(15) 0.7821(2) 0.0167(7) Uani 1 1 d . . . . .
H1A H 0.8067 -0.4391 0.7163 0.020 Uiso 1 1 calc R U . . .
H1B H 0.8072 -0.4727 0.8138 0.020 Uiso 1 1 calc R U . . .
C2 C 0.88752(18) -0.40926(15) 0.7973(2) 0.0175(7) Uani 1 1 d . . . . .
H2A H 0.8951 -0.4037 0.8634 0.021 Uiso 1 1 calc R U . . .
H2B H 0.9193 -0.4427 0.7759 0.021 Uiso 1 1 calc R U . . .
C3 C 0.91153(17) -0.35883(15) 0.6517(2) 0.0158(7) Uani 1 1 d . . . . .
H3A H 0.8751 -0.3883 0.6311 0.019 Uiso 1 1 calc R U . . .
H3B H 0.9564 -0.3790 0.6387 0.019 Uiso 1 1 calc R U . . .
C4 C 0.90620(16) -0.29742(16) 0.5976(2) 0.0159(7) Uani 1 1 d . . . . .
H4A H 0.9421 -0.2677 0.6191 0.019 Uiso 1 1 calc R U . . .
H4B H 0.9156 -0.3067 0.5327 0.019 Uiso 1 1 calc R U . . .
C5 C 0.78712(18) -0.29941(18) 0.5479(3) 0.0162(7) Uani 1 1 d . . . . .
H5A H 0.7949 -0.3457 0.5531 0.019 Uiso 1 1 calc R U . . .
H5B H 0.7942 -0.2874 0.4835 0.019 Uiso 1 1 calc R U . . .
C6 C 0.71327(18) -0.28484(16) 0.5742(3) 0.0183(7) Uani 1 1 d . . . . .
H6A H 0.7054 -0.2387 0.5677 0.022 Uiso 1 1 calc R U . . .
H6B H 0.6822 -0.3068 0.5312 0.022 Uiso 1 1 calc R U . . .
C7 C 0.68855(18) -0.37381(16) 0.6755(3) 0.0191(7) Uani 1 1 d . . . . .
H7A H 0.7247 -0.3941 0.6382 0.023 Uiso 1 1 calc R U . . .
H7B H 0.6434 -0.3869 0.6507 0.023 Uiso 1 1 calc R U . . .
C8 C 0.69474(16) -0.39715(15) 0.7733(3) 0.0192(8) Uani 1 1 d . . . . .
H8A H 0.6594 -0.3757 0.8106 0.023 Uiso 1 1 calc R U . . .
H8B H 0.6849 -0.4432 0.7746 0.023 Uiso 1 1 calc R U . . .
C9 C 0.75529(19) -0.39013(16) 0.9150(2) 0.0210(7) Uani 1 1 d . . . . .
H9A H 0.8000 -0.4031 0.9413 0.025 Uiso 1 1 calc R U . . .
H9B H 0.7212 -0.4233 0.9303 0.025 Uiso 1 1 calc R U . . .
C10 C 0.73325(18) -0.32841(16) 0.9578(2) 0.0187(7) Uani 1 1 d . . . . .
C11 C 0.67101(18) -0.32139(16) 1.0012(2) 0.0185(7) Uani 1 1 d . . . . .
H11A H 0.6393 -0.3557 1.0005 0.022 Uiso 1 1 calc R U . . .
C12 C 0.65310(18) -0.26542(17) 1.0462(2) 0.0185(7) Uani 1 1 d . . . . .
H12A H 0.6101 -0.2616 1.0764 0.022 Uiso 1 1 calc R U . . .
C13 C 0.69983(17) -0.21541(15) 1.0458(3) 0.0183(7) Uani 1 1 d . . . . .
C14 C 0.76202(19) -0.22097(16) 1.0004(3) 0.0203(7) Uani 1 1 d . . . . .
H14A H 0.7930 -0.1861 0.9989 0.024 Uiso 1 1 calc R U . . .
C15 C 0.7790(2) -0.27692(16) 0.9572(3) 0.0200(8) Uani 1 1 d . . . . .
H15A H 0.8219 -0.2806 0.9269 0.024 Uiso 1 1 calc R U . . .
C16 C 0.62507(18) -0.14626(16) 1.1303(2) 0.0212(7) Uani 1 1 d . . . . .
H16A H 0.6177 -0.1750 1.1827 0.025 Uiso 1 1 calc R U . . .
H16B H 0.5874 -0.1528 1.0861 0.025 Uiso 1 1 calc R U . . .
C17 C 0.62675(18) -0.07769(16) 1.1617(2) 0.0214(7) Uani 1 1 d . . . . .
H17A H 0.5831 -0.0678 1.1933 0.026 Uiso 1 1 calc R U . . .
H17B H 0.6646 -0.0723 1.2061 0.026 Uiso 1 1 calc R U . . .
C18 C 0.63670(17) -0.03130(15) 1.0847(2) 0.0190(7) Uani 1 1 d . . . . .
C19 C 0.57909(19) -0.00724(16) 1.0366(2) 0.0209(7) Uani 1 1 d . . . . .
C20 C 0.50992(19) -0.02538(17) 1.0571(3) 0.0235(8) Uani 1 1 d . . . . .
H20A H 0.5014 -0.0544 1.1052 0.028 Uiso 1 1 calc R U . . .
C21 C 0.4557(2) -0.00135(18) 1.0081(3) 0.0254(8) Uani 1 1 d . . . . .
H21A H 0.4103 -0.0149 1.0216 0.031 Uiso 1 1 calc R U . . .
C22 C 0.4668(2) 0.0430(2) 0.9384(3) 0.0307(9) Uani 1 1 d . . . . .
H22A H 0.4286 0.0594 0.9058 0.037 Uiso 1 1 calc R U . . .
C23 C 0.5308(2) 0.06260(19) 0.9170(3) 0.0300(9) Uani 1 1 d . . . . .
H23A H 0.5372 0.0932 0.8703 0.036 Uiso 1 1 calc R U . . .
C24 C 0.5888(2) 0.03758(17) 0.9640(2) 0.0235(8) Uani 1 1 d . . . . .
C25 C 0.6552(2) 0.05546(18) 0.9392(3) 0.0255(8) Uani 1 1 d . . . . .
H25A H 0.6614 0.0856 0.8918 0.031 Uiso 1 1 calc R U . . .
C26 C 0.7119(2) 0.03024(18) 0.9822(3) 0.0264(8) Uani 1 1 d . . . . .
C27 C 0.7804(2) 0.0455(2) 0.9523(3) 0.0341(10) Uani 1 1 d . . . . .
H27A H 0.7863 0.0741 0.9029 0.041 Uiso 1 1 calc R U . . .
C28 C 0.8362(2) 0.0205(2) 0.9923(3) 0.0395(11) Uani 1 1 d . . . . .
H28A H 0.8808 0.0302 0.9699 0.047 Uiso 1 1 calc R U . . .
C29 C 0.8285(2) -0.0202(2) 1.0676(3) 0.0363(10) Uani 1 1 d . . . . .
H29A H 0.8682 -0.0366 1.0970 0.044 Uiso 1 1 calc R U . . .
C30 C 0.76502(19) -0.03650(18) 1.0988(3) 0.0280(9) Uani 1 1 d . . . . .
H30A H 0.7615 -0.0640 1.1498 0.034 Uiso 1 1 calc R U . . .
C31 C 0.70325(18) -0.01327(17) 1.0570(3) 0.0213(8) Uani 1 1 d . . . . .
C32 C 0.97088(16) -0.32447(16) 0.7877(2) 0.0158(7) Uani 1 1 d . . . . .
H32A H 0.9924 -0.2965 0.7417 0.019 Uiso 1 1 calc R U . . .
H32B H 1.0024 -0.3606 0.7983 0.019 Uiso 1 1 calc R U . . .
C33 C 0.96298(17) -0.28800(15) 0.8751(2) 0.0162(7) Uani 1 1 d . . . . .
C34 C 0.97455(17) -0.31559(17) 0.9596(2) 0.0196(7) Uani 1 1 d . . . . .
H34A H 0.9876 -0.3590 0.9630 0.023 Uiso 1 1 calc R U . . .
C35 C 0.96727(19) -0.28081(17) 1.0390(3) 0.0233(8) Uani 1 1 d . . . . .
H35A H 0.9743 -0.3007 1.0963 0.028 Uiso 1 1 calc R U . . .
C36 C 0.94971(19) -0.21686(16) 1.0350(3) 0.0222(8) Uani 1 1 d . . . . .
H36A H 0.9454 -0.1928 1.0893 0.027 Uiso 1 1 calc R U . . .
C37 C 0.93865(18) -0.18869(17) 0.9512(3) 0.0231(8) Uani 1 1 d . . . . .
H37A H 0.9265 -0.1451 0.9481 0.028 Uiso 1 1 calc R U . . .
C38 C 0.94518(18) -0.22359(16) 0.8720(3) 0.0196(7) Uani 1 1 d . . . . .
H38A H 0.9375 -0.2037 0.8149 0.023 Uiso 1 1 calc R U . . .
C39 C 0.84421(18) -0.19886(15) 0.5733(2) 0.0181(7) Uani 1 1 d . . . . .
H39A H 0.7979 -0.1830 0.5574 0.022 Uiso 1 1 calc R U . . .
H39B H 0.8727 -0.1976 0.5175 0.022 Uiso 1 1 calc R U . . .
C40 C 0.87547(17) -0.15562(15) 0.6435(2) 0.0156(7) Uani 1 1 d . . . . .
C41 C 0.94384(18) -0.13675(15) 0.6382(2) 0.0171(7) Uani 1 1 d . . . . .
H41A H 0.9718 -0.1526 0.5903 0.020 Uiso 1 1 calc R U . . .
C42 C 0.97214(16) -0.09534(14) 0.7013(2) 0.0169(7) Uani 1 1 d . . . . .
H42A H 1.0192 -0.0838 0.6973 0.020 Uiso 1 1 calc R U . . .
C43 C 0.93095(15) -0.07081(14) 0.7704(2) 0.0158(7) Uani 1 1 d . . . . .
C44 C 0.86252(16) -0.08967(15) 0.7771(2) 0.0168(7) Uani 1 1 d . . . . .
H44A H 0.8344 -0.0737 0.8247 0.020 Uiso 1 1 calc R U . . .
C45 C 0.83574(16) -0.13169(15) 0.7142(2) 0.0171(7) Uani 1 1 d . . . . .
H45A H 0.7891 -0.1445 0.7195 0.020 Uiso 1 1 calc R U . . .
C46 C 1.02451(17) -0.01514(17) 0.8402(3) 0.0225(8) Uani 1 1 d . . . . .
H46A H 1.0426 -0.0019 0.7802 0.027 Uiso 1 1 calc R U . . .
H46B H 1.0494 -0.0538 0.8598 0.027 Uiso 1 1 calc R U . . .
C47 C 1.03447(18) 0.03752(17) 0.9093(3) 0.0236(8) Uani 1 1 d . . . . .
H47A H 1.0333 0.0789 0.8776 0.028 Uiso 1 1 calc R U . . .
H47B H 0.9959 0.0366 0.9533 0.028 Uiso 1 1 calc R U . . .
C48 C 1.10151(17) 0.03167(15) 0.9606(2) 0.0183(7) Uani 1 1 d . . . . .
C49 C 1.16055(17) 0.06479(15) 0.9316(2) 0.0179(7) Uani 1 1 d . . . . .
C50 C 1.1621(2) 0.10441(17) 0.8518(3) 0.0261(8) Uani 1 1 d . . . . .
H50A H 1.1218 0.1090 0.8161 0.031 Uiso 1 1 calc R U . . .
C51 C 1.2204(2) 0.13529(18) 0.8269(3) 0.0308(9) Uani 1 1 d . . . . .
H51A H 1.2204 0.1608 0.7736 0.037 Uiso 1 1 calc R U . . .
C52 C 1.2813(2) 0.13003(19) 0.8791(3) 0.0309(9) Uani 1 1 d . . . . .
H52A H 1.3215 0.1522 0.8609 0.037 Uiso 1 1 calc R U . . .
C53 C 1.28238(19) 0.09395(18) 0.9538(3) 0.0239(8) Uani 1 1 d . . . . .
H53A H 1.3237 0.0907 0.9879 0.029 Uiso 1 1 calc R U . . .
C54 C 1.22267(17) 0.06002(16) 0.9836(3) 0.0181(7) Uani 1 1 d . . . . .
C55 C 1.22382(18) 0.02379(17) 1.0619(2) 0.0200(7) Uani 1 1 d . . . . .
H55A H 1.2647 0.0222 1.0970 0.024 Uiso 1 1 calc R U . . .
C56 C 1.16623(18) -0.01078(16) 1.0909(2) 0.0205(7) Uani 1 1 d . . . . .
C57 C 1.1678(2) -0.04848(17) 1.1712(3) 0.0269(8) Uani 1 1 d . . . . .
H57A H 1.2083 -0.0498 1.2072 0.032 Uiso 1 1 calc R U . . .
C58 C 1.1116(2) -0.08275(17) 1.1969(3) 0.0325(9) Uani 1 1 d . . . . .
H58A H 1.1135 -0.1084 1.2499 0.039 Uiso 1 1 calc R U . . .
C59 C 1.0513(2) -0.08032(18) 1.1456(3) 0.0341(10) Uani 1 1 d . . . . .
H59A H 1.0124 -0.1041 1.1647 0.041 Uiso 1 1 calc R U . . .
C60 C 1.0472(2) -0.04440(17) 1.0688(3) 0.0278(9) Uani 1 1 d . . . . .
H60A H 1.0057 -0.0441 1.0347 0.033 Uiso 1 1 calc R U . . .
C61 C 1.10434(17) -0.00707(15) 1.0383(3) 0.0193(7) Uani 1 1 d . . . . .
C62 C 0.62936(17) -0.27334(16) 0.6939(3) 0.0202(7) Uani 1 1 d . . . . .
H62A H 0.6081 -0.2976 0.7443 0.024 Uiso 1 1 calc R U . . .
H62B H 0.5976 -0.2750 0.6414 0.024 Uiso 1 1 calc R U . . .
C63 C 0.63816(17) -0.20506(16) 0.7232(3) 0.0180(7) Uani 1 1 d . . . . .
C64 C 0.62200(17) -0.15532(16) 0.6649(2) 0.0190(7) Uani 1 1 d . . . . .
H64A H 0.6065 -0.1640 0.6049 0.023 Uiso 1 1 calc R U . . .
C65 C 0.62854(18) -0.09296(16) 0.6943(3) 0.0213(7) Uani 1 1 d . . . . .
H65A H 0.6180 -0.0590 0.6541 0.026 Uiso 1 1 calc R U . . .
C66 C 0.65055(19) -0.08010(17) 0.7824(2) 0.0234(8) Uani 1 1 d . . . . .
H66A H 0.6551 -0.0374 0.8023 0.028 Uiso 1 1 calc R U . . .
C67 C 0.6658(2) -0.12929(18) 0.8409(3) 0.0257(8) Uani 1 1 d . . . . .
H67A H 0.6806 -0.1207 0.9012 0.031 Uiso 1 1 calc R U . . .
C68 C 0.65922(18) -0.19170(17) 0.8110(3) 0.0210(7) Uani 1 1 d . . . . .
H68A H 0.6694 -0.2256 0.8514 0.025 Uiso 1 1 calc R U . . .
C69 C 0.9476(2) 0.2374(2) 0.8988(3) 0.0289(9) Uani 1 1 d . . . . .
Cl1 Cl 0.63671(6) 0.07849(5) 0.69884(7) 0.0348(2) Uani 1 1 d . . . . .
Cl2 Cl 0.74812(6) 0.18952(5) 0.78728(8) 0.0401(3) Uani 1 1 d . . . . .
C70 C 0.6758(2) 0.14441(19) 0.6426(3) 0.0300(9) Uani 1 1 d . . . . .
H70A H 0.7217 0.1317 0.6201 0.036 Uiso 1 1 calc R U . . .
H70B H 0.6475 0.1564 0.5894 0.036 Uiso 1 1 calc R U . . .
C71 C 0.6832(2) 0.2004(2) 0.7038(3) 0.0338(9) Uani 1 1 d . . . . .
H71A H 0.6388 0.2084 0.7346 0.041 Uiso 1 1 calc R U . . .
H71B H 0.6944 0.2382 0.6668 0.041 Uiso 1 1 calc R U . . .

loop_
_atom_site_aniso_label
_atom_site_aniso_U_11
_atom_site_aniso_U_22
_atom_site_aniso_U_33
_atom_site_aniso_U_23
_atom_site_aniso_U_13
_atom_site_aniso_U_12
Ag1 0.01772(11) 0.01257(11) 0.01303(11) -0.00005(11) 0.00119(11) 0.00017(8)
S1 0.0280(5) 0.0430(6) 0.0177(4) -0.0036(4) -0.0017(4) -0.0008(4)
F1 0.0500(17) 0.0557(18) 0.0394(16) -0.0171(13) 0.0127(13) 0.0074(13)
F2 0.0571(17) 0.0563(18) 0.0436(16) 0.0216(14) 0.0062(14) 0.0108(14)
F3 0.0282(14) 0.0647(18) 0.0508(17) -0.0051(14) -0.0022(12) -0.0044(12)
O1 0.0204(12) 0.0166(12) 0.0282(14) -0.0067(11) 0.0039(10) 0.0007(9)
O2 0.0155(11) 0.0189(11) 0.0223(12) -0.0066(10) -0.0034(10) 0.0001(9)
O3 0.0509(17) 0.0513(17) 0.0299(17) 0.0082(16) -0.0027(15) -0.0046(14)
O4 0.0309(16) 0.068(2) 0.0280(16) -0.0079(16) -0.0043(13) -0.0014(15)
O5 0.0408(16) 0.0564(18) 0.0302(17) -0.0190(17) 0.0020(15) 0.0031(13)
N1 0.0185(14) 0.0145(13) 0.0154(14) 0.0014(11) 0.0034(11) 0.0012(11)
N2 0.0165(12) 0.0153(11) 0.0109(13) -0.0017(12) 0.0009(12) 0.0008(9)
N3 0.0160(14) 0.0141(13) 0.0165(14) 0.0000(11) -0.0020(11) -0.0001(11)
N4 0.0171(14) 0.0146(14) 0.0181(16) 0.0000(12) 0.0008(11) 0.0004(10)
C1 0.0233(16) 0.0093(14) 0.0175(19) 0.0013(12) 0.0033(12) 0.0032(12)
C2 0.0229(17) 0.0141(15) 0.0155(16) 0.0017(13) 0.0000(13) 0.0031(13)
C3 0.0178(16) 0.0171(16) 0.0124(16) -0.0022(13) 0.0002(13) 0.0009(12)
C4 0.0154(15) 0.0175(15) 0.0149(16) -0.0001(13) 0.0017(13) 0.0007(13)
C5 0.0212(17) 0.0150(16) 0.0125(17) -0.0022(15) -0.0024(13) 0.0001(14)
C6 0.0202(17) 0.0198(18) 0.0147(18) -0.0012(13) -0.0030(14) -0.0011(13)
C7 0.0162(16) 0.0148(16) 0.026(2) -0.0025(15) -0.0009(13) -0.0007(13)
C8 0.0197(15) 0.0124(14) 0.025(2) -0.0003(15) 0.0049(14) -0.0024(11)
C9 0.0289(19) 0.0161(16) 0.0181(18) 0.0036(14) 0.0050(14) 0.0012(14)
C10 0.0253(18) 0.0153(16) 0.0153(18) 0.0024(13) 0.0010(14) 0.0024(13)
C11 0.0218(17) 0.0155(16) 0.0182(17) 0.0040(13) -0.0013(14) -0.0014(13)
C12 0.0191(17) 0.0206(16) 0.0160(17) 0.0035(14) 0.0043(13) 0.0010(14)
C13 0.0205(18) 0.0178(18) 0.0165(18) -0.0007(14) -0.0030(13) 0.0024(12)
C14 0.0212(18) 0.0149(16) 0.025(2) 0.0024(14) -0.0004(15) -0.0023(13)
C15 0.0224(18) 0.0187(19) 0.019(2) 0.0003(14) 0.0028(16) 0.0021(14)
C16 0.0208(17) 0.0209(18) 0.0220(18) -0.0032(15) 0.0025(14) 0.0020(13)
C17 0.0237(18) 0.0213(17) 0.0194(17) -0.0068(14) 0.0030(14) 0.0011(13)
C18 0.0217(17) 0.0150(16) 0.0201(17) -0.0106(14) 0.0003(14) 0.0010(13)
C19 0.0254(18) 0.0162(16) 0.0210(18) -0.0118(14) 0.0000(15) 0.0028(14)
C20 0.0252(19) 0.0192(17) 0.026(2) -0.0081(15) 0.0009(16) -0.0002(15)
C21 0.0232(19) 0.0252(19) 0.028(2) -0.0103(16) 0.0022(16) 0.0014(15)
C22 0.029(2) 0.036(2) 0.027(2) -0.0121(18) -0.0039(17) 0.0089(17)
C23 0.040(2) 0.028(2) 0.0214(19) -0.0038(16) 0.0016(17) 0.0063(17)
C24 0.034(2) 0.0184(17) 0.0185(18) -0.0087(14) -0.0026(15) 0.0034(15)
C25 0.036(2) 0.0246(18) 0.0164(18) -0.0064(15) 0.0042(15) -0.0017(16)
C26 0.031(2) 0.0243(19) 0.024(2) -0.0142(16) 0.0041(16) -0.0031(15)
C27 0.036(2) 0.039(2) 0.028(2) -0.0170(19) 0.0116(18) -0.0129(19)
C28 0.024(2) 0.048(3) 0.047(3) -0.025(2) 0.012(2) -0.0084(19)
C29 0.022(2) 0.037(2) 0.050(3) -0.023(2) 0.0001(19) 0.0011(17)
C30 0.0254(19) 0.0221(19) 0.037(2) -0.0138(17) -0.0034(16) 0.0023(15)
C31 0.0250(19) 0.0178(17) 0.0211(19) -0.0102(15) 0.0021(14) 0.0016(13)
C32 0.0125(15) 0.0191(15) 0.0158(16) 0.0012(12) 0.0003(11) 0.0007(12)
C33 0.0101(15) 0.0189(16) 0.0196(18) -0.0015(14) -0.0022(13) -0.0025(12)
C34 0.0150(16) 0.0216(17) 0.0221(18) 0.0027(14) -0.0037(13) 0.0029(13)
C35 0.0194(18) 0.035(2) 0.0155(18) 0.0039(15) -0.0019(14) -0.0029(14)
C36 0.0189(18) 0.027(2) 0.0202(19) -0.0078(15) 0.0004(14) -0.0037(14)
C37 0.0244(19) 0.0191(17) 0.026(2) -0.0036(15) -0.0008(15) -0.0038(14)
C38 0.0207(18) 0.0206(17) 0.0173(18) 0.0024(14) -0.0036(14) -0.0021(13)
C39 0.0238(17) 0.0134(15) 0.0170(17) 0.0020(14) -0.0014(14) 0.0002(13)
C40 0.0205(16) 0.0115(15) 0.0148(16) 0.0052(13) -0.0025(13) 0.0010(12)
C41 0.0237(17) 0.0121(15) 0.0154(17) 0.0018(13) 0.0013(13) -0.0003(13)
C42 0.0159(15) 0.0125(15) 0.0224(17) 0.0036(14) 0.0000(13) 0.0005(12)
C43 0.0175(14) 0.0120(13) 0.0180(18) 0.0018(14) -0.0053(14) 0.0006(11)
C44 0.0168(15) 0.0184(15) 0.0151(19) 0.0005(13) -0.0013(12) 0.0036(12)
C45 0.0152(16) 0.0138(15) 0.0222(17) 0.0025(14) -0.0025(13) -0.0001(12)
C46 0.0154(16) 0.0259(18) 0.026(2) -0.0059(15) -0.0020(14) 0.0017(14)
C47 0.0162(17) 0.0217(18) 0.033(2) -0.0096(16) -0.0037(15) 0.0041(14)
C48 0.0163(16) 0.0153(15) 0.0233(18) -0.0086(14) -0.0009(14) 0.0016(13)
C49 0.0206(17) 0.0140(16) 0.0190(17) -0.0069(13) -0.0002(14) 0.0015(13)
C50 0.032(2) 0.0209(18) 0.0254(19) -0.0056(15) -0.0045(16) 0.0038(15)
C51 0.049(2) 0.0184(18) 0.025(2) 0.0005(16) 0.0064(19) -0.0032(17)
C52 0.032(2) 0.026(2) 0.035(2) -0.0107(18) 0.0129(18) -0.0093(17)
C53 0.0220(17) 0.0231(19) 0.027(2) -0.0109(16) 0.0039(15) -0.0024(14)
C54 0.0163(16) 0.0158(16) 0.0222(18) -0.0095(14) 0.0028(14) -0.0010(13)
C55 0.0202(17) 0.0208(17) 0.0189(18) -0.0082(14) -0.0034(14) 0.0043(14)
C56 0.0260(19) 0.0158(16) 0.0197(18) -0.0052(14) 0.0018(14) 0.0029(14)
C57 0.040(2) 0.0209(18) 0.0204(19) -0.0038(15) 0.0021(16) 0.0077(16)
C58 0.054(3) 0.0153(17) 0.028(2) 0.0015(16) 0.015(2) 0.0036(16)
C59 0.039(2) 0.0211(19) 0.043(3) -0.0050(18) 0.017(2) -0.0079(16)
C60 0.0249(19) 0.0219(18) 0.037(2) -0.0100(17) 0.0084(17) -0.0051(15)
C61 0.0198(17) 0.0140(16) 0.0242(18) -0.0086(14) 0.0047(14) -0.0011(13)
C62 0.0138(16) 0.0195(16) 0.0274(19) 0.0000(15) -0.0015(14) 0.0017(12)
C63 0.0126(16) 0.0164(16) 0.0249(18) 0.0026(14) 0.0058(13) 0.0023(13)
C64 0.0168(16) 0.0229(18) 0.0172(17) -0.0011(14) 0.0038(13) 0.0004(13)
C65 0.0232(18) 0.0188(17) 0.0219(18) 0.0051(15) 0.0063(15) 0.0003(14)
C66 0.0292(19) 0.0151(15) 0.026(2) -0.0023(14) 0.0052(14) -0.0006(14)
C67 0.031(2) 0.0302(19) 0.0155(18) -0.0029(15) 0.0002(15) 0.0050(17)
C68 0.0236(18) 0.0187(18) 0.0207(19) 0.0036(15) 0.0025(15) 0.0047(14)
C69 0.028(2) 0.032(2) 0.027(2) 0.0003(17) 0.0000(16) 0.0035(17)
Cl1 0.0415(5) 0.0332(5) 0.0297(5) -0.0014(4) 0.0011(4) -0.0066(4)
Cl2 0.0423(6) 0.0424(6) 0.0357(6) -0.0085(5) -0.0045(4) -0.0009(5)
C70 0.028(2) 0.034(2) 0.027(2) 0.0072(17) -0.0001(16) 0.0006(17)
C71 0.034(2) 0.033(2) 0.034(2) 0.0045(19) 0.0016(19) -0.0007(18)

loop_
_atom_type_symbol
_atom_type_description
_atom_type_scat_dispersion_real
_atom_type_scat_dispersion_imag
_atom_type_scat_source
C C 0.0033 0.0016 'International Tables Vol C Tables 4.2.6.8 and 6.1.1.4'
H H 0.0000 0.0000 'International Tables Vol C Tables 4.2.6.8 and 6.1.1.4'
N N 0.0061 0.0033 'International Tables Vol C Tables 4.2.6.8 and 6.1.1.4'
O O 0.0106 0.0060 'International Tables Vol C Tables 4.2.6.8 and 6.1.1.4'
F F 0.0171 0.0103 'International Tables Vol C Tables 4.2.6.8 and 6.1.1.4'
S S 0.1246 0.1234 'International Tables Vol C Tables 4.2.6.8 and 6.1.1.4'
Ag Ag -0.8971 1.1015 'International Tables Vol C Tables 4.2.6.8 and 6.1.1.4'
Cl Cl 0.1484 0.1585 'International Tables Vol C Tables 4.2.6.8 and 6.1.1.4'

loop_
_geom_angle_atom_site_label_1
_geom_angle_atom_site_label_2
_geom_angle_atom_site_label_3
_geom_angle
_geom_angle_site_symmetry_1
_geom_angle_site_symmetry_3
_geom_angle_publ_flag
N3 Ag1 N1 122.12(9) . . ?
N3 Ag1 N4 77.43(9) . . ?
N1 Ag1 N4 76.19(10) . . ?
N3 Ag1 N2 77.40(9) . . ?
N1 Ag1 N2 75.40(9) . . ?
N4 Ag1 N2 122.75(9) . . ?
O4 S1 O3 114.2(2) . . ?
O4 S1 O5 115.03(19) . . ?
O3 S1 O5 115.6(2) . . ?
O4 S1 C69 103.25(19) . . ?
O3 S1 C69 102.94(19) . . ?
O5 S1 C69 103.49(19) . . ?
C13 O1 C16 118.7(3) . . ?
C43 O2 C46 117.6(3) . . ?
C8 N1 C1 112.0(3) . . ?
C8 N1 C9 109.0(3) . . ?
C1 N1 C9 110.5(3) . . ?
C8 N1 Ag1 105.49(19) . . ?
C1 N1 Ag1 105.53(19) . . ?
C9 N1 Ag1 114.3(2) . . ?
C3 N2 C2 111.0(3) . . ?
C3 N2 C32 109.5(2) . . ?
C2 N2 C32 109.2(3) . . ?
C3 N2 Ag1 101.12(18) . . ?
C2 N2 Ag1 106.38(18) . . ?
C32 N2 Ag1 119.32(18) . . ?
C4 N3 C5 110.3(3) . . ?
C4 N3 C39 109.6(3) . . ?
C5 N3 C39 109.1(3) . . ?
C4 N3 Ag1 106.50(19) . . ?
C5 N3 Ag1 104.8(2) . . ?
C39 N3 Ag1 116.4(2) . . ?
C7 N4 C62 110.0(3) . . ?
C7 N4 C6 111.1(3) . . ?
C62 N4 C6 108.8(3) . . ?
C7 N4 Ag1 103.0(2) . . ?
C62 N4 Ag1 119.4(2) . . ?
C6 N4 Ag1 104.32(19) . . ?
N1 C1 C2 113.1(3) . . ?
N1 C1 H1A 109.0 . . ?
C2 C1 H1A 109.0 . . ?
N1 C1 H1B 109.0 . . ?
C2 C1 H1B 109.0 . . ?
H1A C1 H1B 107.8 . . ?
N2 C2 C1 114.4(3) . . ?
N2 C2 H2A 108.6 . . ?
C1 C2 H2A 108.6 . . ?
N2 C2 H2B 108.6 . . ?
C1 C2 H2B 108.6 . . ?
H2A C2 H2B 107.6 . . ?
N2 C3 C4 113.1(3) . . ?
N2 C3 H3A 109.0 . . ?
C4 C3 H3A 109.0 . . ?
N2 C3 H3B 109.0 . . ?
C4 C3 H3B 109.0 . . ?
H3A C3 H3B 107.8 . . ?
N3 C4 C3 113.9(3) . . ?
N3 C4 H4A 108.8 . . ?
C3 C4 H4A 108.8 . . ?
N3 C4 H4B 108.8 . . ?
C3 C4 H4B 108.8 . . ?
H4A C4 H4B 107.7 . . ?
N3 C5 C6 113.4(3) . . ?
N3 C5 H5A 108.9 . . ?
C6 C5 H5A 108.9 . . ?
N3 C5 H5B 108.9 . . ?
C6 C5 H5B 108.9 . . ?
H5A C5 H5B 107.7 . . ?
N4 C6 C5 114.0(3) . . ?
N4 C6 H6A 108.8 . . ?
C5 C6 H6A 108.8 . . ?
N4 C6 H6B 108.8 . . ?
C5 C6 H6B 108.8 . . ?
H6A C6 H6B 107.6 . . ?
N4 C7 C8 112.4(3) . . ?
N4 C7 H7A 109.1 . . ?
C8 C7 H7A 109.1 . . ?
N4 C7 H7B 109.1 . . ?
C8 C7 H7B 109.1 . . ?
H7A C7 H7B 107.8 . . ?
N1 C8 C7 114.4(3) . . ?
N1 C8 H8A 108.7 . . ?
C7 C8 H8A 108.7 . . ?
N1 C8 H8B 108.7 . . ?
C7 C8 H8B 108.7 . . ?
H8A C8 H8B 107.6 . . ?
N1 C9 C10 113.1(3) . . ?
N1 C9 H9A 109.0 . . ?
C10 C9 H9A 109.0 . . ?
N1 C9 H9B 109.0 . . ?
C10 C9 H9B 109.0 . . ?
H9A C9 H9B 107.8 . . ?
C11 C10 C15 118.5(3) . . ?
C11 C10 C9 122.4(3) . . ?
C15 C10 C9 119.0(3) . . ?
C10 C11 C12 122.0(3) . . ?
C10 C11 H11A 119.0 . . ?
C12 C11 H11A 119.0 . . ?
C13 C12 C11 118.3(3) . . ?
C13 C12 H12A 120.9 . . ?
C11 C12 H12A 120.9 . . ?
O1 C13 C14 114.6(3) . . ?
O1 C13 C12 124.9(3) . . ?
C14 C13 C12 120.6(3) . . ?
C15 C14 C13 120.1(3) . . ?
C15 C14 H14A 119.9 . . ?
C13 C14 H14A 119.9 . . ?
C14 C15 C10 120.5(4) . . ?
C14 C15 H15A 119.8 . . ?
C10 C15 H15A 119.8 . . ?
O1 C16 C17 106.6(3) . . ?
O1 C16 H16A 110.4 . . ?
C17 C16 H16A 110.4 . . ?
O1 C16 H16B 110.4 . . ?
C17 C16 H16B 110.4 . . ?
H16A C16 H16B 108.6 . . ?
C18 C17 C16 113.1(3) . . ?
C18 C17 H17A 109.0 . . ?
C16 C17 H17A 109.0 . . ?
C18 C17 H17B 109.0 . . ?
C16 C17 H17B 109.0 . . ?
H17A C17 H17B 107.8 . . ?
C31 C18 C19 119.1(3) . . ?
C31 C18 C17 120.6(3) . . ?
C19 C18 C17 120.3(3) . . ?
C18 C19 C20 122.9(3) . . ?
C18 C19 C24 120.0(3) . . ?
C20 C19 C24 117.1(3) . . ?
C21 C20 C19 120.9(4) . . ?
C21 C20 H20A 119.6 . . ?
C19 C20 H20A 119.6 . . ?
C20 C21 C22 120.7(4) . . ?
C20 C21 H21A 119.7 . . ?
C22 C21 H21A 119.7 . . ?
C23 C22 C21 121.1(4) . . ?
C23 C22 H22A 119.5 . . ?
C21 C22 H22A 119.5 . . ?
C22 C23 C24 120.3(4) . . ?
C22 C23 H23A 119.8 . . ?
C24 C23 H23A 119.8 . . ?
C25 C24 C23 120.5(4) . . ?
C25 C24 C19 119.6(3) . . ?
C23 C24 C19 119.9(4) . . ?
C26 C25 C24 121.2(4) . . ?
C26 C25 H25A 119.4 . . ?
C24 C25 H25A 119.4 . . ?
C25 C26 C27 121.0(4) . . ?
C25 C26 C31 120.1(3) . . ?
C27 C26 C31 118.9(4) . . ?
C28 C27 C26 121.8(4) . . ?
C28 C27 H27A 119.1 . . ?
C26 C27 H27A 119.1 . . ?
C27 C28 C29 119.8(4) . . ?
C27 C28 H28A 120.1 . . ?
C29 C28 H28A 120.1 . . ?
C30 C29 C28 121.0(4) . . ?
C30 C29 H29A 119.5 . . ?
C28 C29 H29A 119.5 . . ?
C29 C30 C31 121.9(4) . . ?
C29 C30 H30A 119.0 . . ?
C31 C30 H30A 119.0 . . ?
C18 C31 C30 123.6(4) . . ?
C18 C31 C26 119.9(3) . . ?
C30 C31 C26 116.5(3) . . ?
N2 C32 C33 113.8(3) . . ?
N2 C32 H32A 108.8 . . ?
C33 C32 H32A 108.8 . . ?
N2 C32 H32B 108.8 . . ?
C33 C32 H32B 108.8 . . ?
H32A C32 H32B 107.7 . . ?
C34 C33 C38 118.3(3) . . ?
C34 C33 C32 122.2(3) . . ?
C38 C33 C32 119.5(3) . . ?
C35 C34 C33 121.0(3) . . ?
C35 C34 H34A 119.5 . . ?
C33 C34 H34A 119.5 . . ?
C34 C35 C36 120.1(3) . . ?
C34 C35 H35A 119.9 . . ?
C36 C35 H35A 119.9 . . ?
C37 C36 C35 119.4(3) . . ?
C37 C36 H36A 120.3 . . ?
C35 C36 H36A 120.3 . . ?
C38 C37 C36 120.4(3) . . ?
C38 C37 H37A 119.8 . . ?
C36 C37 H37A 119.8 . . ?
C37 C38 C33 120.7(3) . . ?
C37 C38 H38A 119.7 . . ?
C33 C38 H38A 119.7 . . ?
N3 C39 C40 113.1(3) . . ?
N3 C39 H39A 109.0 . . ?
C40 C39 H39A 109.0 . . ?
N3 C39 H39B 109.0 . . ?
C40 C39 H39B 109.0 . . ?
H39A C39 H39B 107.8 . . ?
C45 C40 C41 118.0(3) . . ?
C45 C40 C39 120.5(3) . . ?
C41 C40 C39 121.4(3) . . ?
C42 C41 C40 121.5(3) . . ?
C42 C41 H41A 119.3 . . ?
C40 C41 H41A 119.3 . . ?
C41 C42 C43 119.5(3) . . ?
C41 C42 H42A 120.3 . . ?
C43 C42 H42A 120.3 . . ?
O2 C43 C44 115.7(3) . . ?
O2 C43 C42 124.6(3) . . ?
C44 C43 C42 119.7(3) . . ?
C45 C44 C43 119.7(3) . . ?
C45 C44 H44A 120.1 . . ?
C43 C44 H44A 120.1 . . ?
C44 C45 C40 121.5(3) . . ?
C44 C45 H45A 119.2 . . ?
C40 C45 H45A 119.2 . . ?
O2 C46 C47 107.5(3) . . ?
O2 C46 H46A 110.2 . . ?
C47 C46 H46A 110.2 . . ?
O2 C46 H46B 110.2 . . ?
C47 C46 H46B 110.2 . . ?
H46A C46 H46B 108.5 . . ?
C48 C47 C46 112.6(3) . . ?
C48 C47 H47A 109.1 . . ?
C46 C47 H47A 109.1 . . ?
C48 C47 H47B 109.1 . . ?
C46 C47 H47B 109.1 . . ?
H47A C47 H47B 107.8 . . ?
C61 C48 C49 120.1(3) . . ?
C61 C48 C47 119.1(3) . . ?
C49 C48 C47 120.8(3) . . ?
C48 C49 C54 119.4(3) . . ?
C48 C49 C50 123.4(3) . . ?
C54 C49 C50 117.2(3) . . ?
C51 C50 C49 121.0(4) . . ?
C51 C50 H50A 119.5 . . ?
C49 C50 H50A 119.5 . . ?
C50 C51 C52 121.0(4) . . ?
C50 C51 H51A 119.5 . . ?
C52 C51 H51A 119.5 . . ?
C53 C52 C51 120.3(4) . . ?
C53 C52 H52A 119.9 . . ?
C51 C52 H52A 119.9 . . ?
C52 C53 C54 121.5(4) . . ?
C52 C53 H53A 119.2 . . ?
C54 C53 H53A 119.2 . . ?
C55 C54 C53 121.2(3) . . ?
C55 C54 C49 119.8(3) . . ?
C53 C54 C49 119.0(3) . . ?
C54 C55 C56 121.8(3) . . ?
C54 C55 H55A 119.1 . . ?
C56 C55 H55A 119.1 . . ?
C55 C56 C57 121.7(3) . . ?
C55 C56 C61 118.6(3) . . ?
C57 C56 C61 119.7(3) . . ?
C58 C57 C56 120.5(4) . . ?
C58 C57 H57A 119.7 . . ?
C56 C57 H57A 119.7 . . ?
C57 C58 C59 120.4(4) . . ?
C57 C58 H58A 119.8 . . ?
C59 C58 H58A 119.8 . . ?
C60 C59 C58 121.1(4) . . ?
C60 C59 H59A 119.4 . . ?
C58 C59 H59A 119.4 . . ?
C59 C60 C61 121.3(4) . . ?
C59 C60 H60A 119.4 . . ?
C61 C60 H60A 119.4 . . ?
C48 C61 C56 120.2(3) . . ?
C48 C61 C60 122.8(3) . . ?
C56 C61 C60 117.0(3) . . ?
N4 C62 C63 113.0(3) . . ?
N4 C62 H62A 109.0 . . ?
C63 C62 H62A 109.0 . . ?
N4 C62 H62B 109.0 . . ?
C63 C62 H62B 109.0 . . ?
H62A C62 H62B 107.8 . . ?
C68 C63 C64 119.3(3) . . ?
C68 C63 C62 119.5(3) . . ?
C64 C63 C62 121.1(3) . . ?
C65 C64 C63 120.1(3) . . ?
C65 C64 H64A 120.0 . . ?
C63 C64 H64A 120.0 . . ?
C64 C65 C66 120.1(3) . . ?
C64 C65 H65A 119.9 . . ?
C66 C65 H65A 119.9 . . ?
C67 C66 C65 120.0(3) . . ?
C67 C66 H66A 120.0 . . ?
C65 C66 H66A 120.0 . . ?
C66 C67 C68 119.5(3) . . ?
C66 C67 H67A 120.2 . . ?
C68 C67 H67A 120.2 . . ?
C63 C68 C67 121.0(3) . . ?
C63 C68 H68A 119.5 . . ?
C67 C68 H68A 119.5 . . ?
F3 C69 F1 107.9(3) . . ?
F3 C69 F2 107.1(4) . . ?
F1 C69 F2 107.1(4) . . ?
F3 C69 S1 112.1(3) . . ?
F1 C69 S1 111.7(3) . . ?
F2 C69 S1 110.7(3) . . ?
C71 C70 Cl1 112.2(3) . . ?
C71 C70 H70A 109.2 . . ?
Cl1 C70 H70A 109.2 . . ?
C71 C70 H70B 109.2 . . ?
Cl1 C70 H70B 109.2 . . ?
H70A C70 H70B 107.9 . . ?
C70 C71 Cl2 112.5(3) . . ?
C70 C71 H71A 109.1 . . ?
Cl2 C71 H71A 109.1 . . ?
C70 C71 H71B 109.1 . . ?
Cl2 C71 H71B 109.1 . . ?
H71A C71 H71B 107.8 . . ?

loop_
_geom_bond_atom_site_label_1
_geom_bond_atom_site_label_2
_geom_bond_distance
_geom_bond_site_symmetry_2
_geom_bond_publ_flag
Ag1 N3 2.397(3) . ?
Ag1 N1 2.473(3) . ?
Ag1 N4 2.478(3) . ?
Ag1 N2 2.495(2) . ?
S1 O4 1.426(3) . ?
S1 O3 1.431(3) . ?
S1 O5 1.432(3) . ?
S1 C69 1.822(4) . ?
F1 C69 1.324(5) . ?
F2 C69 1.337(5) . ?
F3 C69 1.321(5) . ?
O1 C13 1.363(4) . ?
O1 C16 1.433(4) . ?
O2 C43 1.374(4) . ?
O2 C46 1.428(4) . ?
N1 C8 1.465(4) . ?
N1 C1 1.472(4) . ?
N1 C9 1.481(4) . ?
N2 C3 1.476(4) . ?
N2 C2 1.479(4) . ?
N2 C32 1.488(4) . ?
N3 C4 1.481(4) . ?
N3 C5 1.481(4) . ?
N3 C39 1.491(4) . ?
N4 C7 1.478(4) . ?
N4 C62 1.483(4) . ?
N4 C6 1.485(5) . ?
C1 C2 1.527(5) . ?
C1 H1A 0.9900 . ?
C1 H1B 0.9900 . ?
C2 H2A 0.9900 . ?
C2 H2B 0.9900 . ?
C3 C4 1.522(5) . ?
C3 H3A 0.9900 . ?
C3 H3B 0.9900 . ?
C4 H4A 0.9900 . ?
C4 H4B 0.9900 . ?
C5 C6 1.520(5) . ?
C5 H5A 0.9900 . ?
C5 H5B 0.9900 . ?
C6 H6A 0.9900 . ?
C6 H6B 0.9900 . ?
C7 C8 1.523(5) . ?
C7 H7A 0.9900 . ?
C7 H7B 0.9900 . ?
C8 H8A 0.9900 . ?
C8 H8B 0.9900 . ?
C9 C10 1.507(5) . ?
C9 H9A 0.9900 . ?
C9 H9B 0.9900 . ?
C10 C11 1.377(5) . ?
C10 C15 1.403(5) . ?
C11 C12 1.397(5) . ?
C11 H11A 0.9500 . ?
C12 C13 1.392(5) . ?
C12 H12A 0.9500 . ?
C13 C14 1.388(5) . ?
C14 C15 1.379(5) . ?
C14 H14A 0.9500 . ?
C15 H15A 0.9500 . ?
C16 C17 1.517(5) . ?
C16 H16A 0.9900 . ?
C16 H16B 0.9900 . ?
C17 C18 1.509(5) . ?
C17 H17A 0.9900 . ?
C17 H17B 0.9900 . ?
C18 C31 1.410(5) . ?
C18 C19 1.419(5) . ?
C19 C20 1.432(5) . ?
C19 C24 1.437(5) . ?
C20 C21 1.374(5) . ?
C20 H20A 0.9500 . ?
C21 C22 1.403(6) . ?
C21 H21A 0.9500 . ?
C22 C23 1.351(6) . ?
C22 H22A 0.9500 . ?
C23 C24 1.425(5) . ?
C23 H23A 0.9500 . ?
C24 C25 1.394(5) . ?
C25 C26 1.379(6) . ?
C25 H25A 0.9500 . ?
C26 C27 1.440(6) . ?
C26 C31 1.442(6) . ?
C27 C28 1.344(7) . ?
C27 H27A 0.9500 . ?
C28 C29 1.408(7) . ?
C28 H28A 0.9500 . ?
C29 C30 1.362(6) . ?
C29 H29A 0.9500 . ?
C30 C31 1.437(5) . ?
C30 H30A 0.9500 . ?
C32 C33 1.504(5) . ?
C32 H32A 0.9900 . ?
C32 H32B 0.9900 . ?
C33 C34 1.391(5) . ?
C33 C38 1.402(5) . ?
C34 C35 1.385(5) . ?
C34 H34A 0.9500 . ?
C35 C36 1.392(5) . ?
C35 H35A 0.9500 . ?
C36 C37 1.384(5) . ?
C36 H36A 0.9500 . ?
C37 C38 1.383(5) . ?
C37 H37A 0.9500 . ?
C38 H38A 0.9500 . ?
C39 C40 1.505(5) . ?
C39 H39A 0.9900 . ?
C39 H39B 0.9900 . ?
C40 C45 1.391(5) . ?
C40 C41 1.391(5) . ?
C41 C42 1.387(5) . ?
C41 H41A 0.9500 . ?
C42 C43 1.394(5) . ?
C42 H42A 0.9500 . ?
C43 C44 1.394(4) . ?
C44 C45 1.383(5) . ?
C44 H44A 0.9500 . ?
C45 H45A 0.9500 . ?
C46 C47 1.517(5) . ?
C46 H46A 0.9900 . ?
C46 H46B 0.9900 . ?
C47 C48 1.512(5) . ?
C47 H47A 0.9900 . ?
C47 H47B 0.9900 . ?
C48 C61 1.405(5) . ?
C48 C49 1.410(5) . ?
C49 C54 1.434(5) . ?
C49 C50 1.441(5) . ?
C50 C51 1.359(6) . ?
C50 H50A 0.9500 . ?
C51 C52 1.415(6) . ?
C51 H51A 0.9500 . ?
C52 C53 1.336(6) . ?
C52 H52A 0.9500 . ?
C53 C54 1.434(5) . ?
C53 H53A 0.9500 . ?
C54 C55 1.380(5) . ?
C55 C56 1.403(5) . ?
C55 H55A 0.9500 . ?
C56 C57 1.424(5) . ?
C56 C61 1.433(5) . ?
C57 C58 1.364(6) . ?
C57 H57A 0.9500 . ?
C58 C59 1.396(6) . ?
C58 H58A 0.9500 . ?
C59 C60 1.362(6) . ?
C59 H59A 0.9500 . ?
C60 C61 1.434(5) . ?
C60 H60A 0.9500 . ?
C62 C63 1.512(5) . ?
C62 H62A 0.9900 . ?
C62 H62B 0.9900 . ?
C63 C68 1.383(5) . ?
C63 C64 1.390(5) . ?
C64 C65 1.389(5) . ?
C64 H64A 0.9500 . ?
C65 C66 1.392(5) . ?
C65 H65A 0.9500 . ?
C66 C67 1.379(5) . ?
C66 H66A 0.9500 . ?
C67 C68 1.393(5) . ?
C67 H67A 0.9500 . ?
C68 H68A 0.9500 . ?
Cl1 C70 1.786(4) . ?
Cl2 C71 1.776(5) . ?
C70 C71 1.491(6) . ?
C70 H70A 0.9900 . ?
C70 H70B 0.9900 . ?
C71 H71A 0.9900 . ?
C71 H71B 0.9900 . ?
